data_2223498
loop_
_publ_author_name
'Jin, Shouwen'
'Wang, Daqi'

_publ_section_title
;Bis[\m-bis(diphenylphosphino)methane-\k^2^<i>P</i>:<i>P</i>']bis[(2,2'-bipyridine-\k^2^<i>N</i>,<i>N</i>')copper(I)]
 bis(tetrafluoroborate)
;
_journal_coeditor_code NG2640
_journal_issue 10
_journal_name_full 'Acta Crystallographica Section E'
_journal_page_first m1244
_journal_paper_doi 10.1107/S1600536809038252
_journal_volume 65
_journal_year 2009
_chemical_formula_iupac '[Cu2 (C10 H8 N2)2 (C25 H22 P2)2] (B F4)2'
_chemical_formula_moiety 'C70 H60 Cu2 N4 P4 2+, 2(B F4 -)'
_chemical_formula_sum 'C70 H60 B2 Cu2 F8 N4 P4'
_chemical_formula_weight 1381.80
_chemical_name_systematic
;
Bis[\m-bis(diphenylphosphino)methane-\k^2^<i>P</i>:<i>P</i>']bis[(2,2'-
bipyridine-\k^2^<i>N</i>,<i>N</i>')copper(I)] bis(tetrafluoroborate)
;
_space_group_IT_number 2
_space_group_name_Hall '-P 1'
_symmetry_cell_setting triclinic
_symmetry_space_group_name_Hall '-P 1'
_symmetry_space_group_name_H-M 'P -1'
_atom_sites_solution_hydrogens geom
_atom_sites_solution_primary direct
_atom_sites_solution_secondary difmap
_cell_angle_alpha 64.6030(10)
_cell_angle_beta 75.781(2)
_cell_angle_gamma 75.120(2)
_cell_formula_units_Z 1
_cell_length_a 11.5601(11)
_cell_length_b 12.1936(13)
_cell_length_c 13.1022(18)
_cell_measurement_reflns_used 1867
_cell_measurement_temperature 298(2)
_cell_measurement_theta_max 22.162
_cell_measurement_theta_min 2.284
_cell_volume 1592.9(3)
_computing_cell_refinement 'SAINT (Bruker, 1997)'
_computing_data_collection 'SMART (Bruker, 1997)'
_computing_data_reduction 'SAINT (Bruker, 1997)'
_computing_molecular_graphics 'SHELXTL (Sheldrick, 2008)'
_computing_publication_material 'SHELXTL (Sheldrick, 2008)'
_computing_structure_refinement 'SHELXL97 (Sheldrick, 2008)'
_computing_structure_solution 'SHELXS97 (Sheldrick, 2008)'
_diffrn_ambient_temperature 298(2)
_diffrn_measured_fraction_theta_full 0.977
_diffrn_measured_fraction_theta_max 0.977
_diffrn_measurement_device_type 'Bruker SMART'
_diffrn_measurement_method '\f and \w'
_diffrn_radiation_monochromator graphite
_diffrn_radiation_source 'fine-focus sealed tube'
_diffrn_radiation_type MoK\a
_diffrn_radiation_wavelength 0.71073
_diffrn_reflns_av_R_equivalents 0.0515
_diffrn_reflns_av_sigmaI/netI 0.1108
_diffrn_reflns_limit_h_max 11
_diffrn_reflns_limit_h_min -13
_diffrn_reflns_limit_k_max 14
_diffrn_reflns_limit_k_min -14
_diffrn_reflns_limit_l_max 12
_diffrn_reflns_limit_l_min -15
_diffrn_reflns_number 8214
_diffrn_reflns_theta_full 25.01
_diffrn_reflns_theta_max 25.01
_diffrn_reflns_theta_min 1.74
_exptl_absorpt_coefficient_mu 0.838
_exptl_absorpt_correction_T_max 0.8707
_exptl_absorpt_correction_T_min 0.7581
_exptl_absorpt_correction_type multi-scan
_exptl_absorpt_process_details '(SADABS; Sheldrick, 1996)'
_exptl_crystal_colour yellow
_exptl_crystal_density_diffrn 1.440
_exptl_crystal_density_method 'not measured'
_exptl_crystal_description prism
_exptl_crystal_F_000 708
_exptl_crystal_size_max 0.35
_exptl_crystal_size_mid 0.29
_exptl_crystal_size_min 0.17
_refine_diff_density_max 1.435
_refine_diff_density_min -0.802
_refine_ls_extinction_method none
_refine_ls_goodness_of_fit_ref 1.115
_refine_ls_hydrogen_treatment constr
_refine_ls_matrix_type full
_refine_ls_number_parameters 434
_refine_ls_number_reflns 5497
_refine_ls_number_restraints 0
_refine_ls_restrained_S_all 1.115
_refine_ls_R_factor_all 0.1277
_refine_ls_R_factor_gt 0.0776
_refine_ls_shift/su_max 0.001
_refine_ls_shift/su_mean 0.000
_refine_ls_structure_factor_coef Fsqd
_refine_ls_weighting_details 'calc w=1/[\s^2^(Fo^2^)+(0.0959P)^2^] where P=(Fo^2^+2Fc^2^)/3'
_refine_ls_weighting_scheme calc
_refine_ls_wR_factor_gt 0.1805
_refine_ls_wR_factor_ref 0.2159
_reflns_number_gt 3264
_reflns_number_total 5497
_reflns_threshold_expression I>2\s(I)
_cod_data_source_file ng2640.cif
_cod_data_source_block I
_cod_depositor_comments
;
The following automatic conversions were performed:
'_symmetry_cell_setting' value 'Triclinic' changed to 'triclinic'
according to '/home/saulius/struct/CIF-dictionaries/cif_core.dic'
dictionary named 'cif_core.dic' version 2.4.1 from 2010-06-29.

Automatic conversion script
Id: cif_fix_enum 1527 2010-12-29 10:47:43Z saulius 

The following automatic conversions were performed:

'_symmetry_cell_setting' value 'Triclinic' changed to 'triclinic'
according to /home/saulius/struct/CIF-dictionaries/cif_core.dic
dictionary named 'cif_core.dic' version 2.4.1 from 2010-06-29.

Automatic conversion script
Id: cif_fix_values 1715 2011-07-08 13:25:40Z adriana 
;
_cod_database_code 2223498
_cod_database_fobs_code 2223498

loop_
_symmetry_equiv_pos_as_xyz
'x, y, z'
'-x, -y, -z'

loop_
_atom_site_type_symbol
_atom_site_label
_atom_site_fract_x
_atom_site_fract_y
_atom_site_fract_z
_atom_site_U_iso_or_equiv
_atom_site_adp_type
_atom_site_calc_flag
_atom_site_refinement_flags
_atom_site_occupancy
_atom_site_disorder_assembly
_atom_site_disorder_group
Cu Cu1 0.50912(7) 0.43927(7) 0.35411(6) 0.0397(3) Uani d . 1 . .
B B1 0.7558(10) 0.8853(10) 0.1027(8) 0.067(3) Uani d . 1 . .
F F1 0.7993(5) 0.9609(5) 0.1329(4) 0.0951(16) Uani d . 1 A .
F F2 0.645(5) 0.941(8) 0.066(9) 0.079(10) Uani d P 0.6(3) A 1
F F3 0.839(5) 0.868(9) 0.011(6) 0.087(8) Uani d P 0.6(3) A 1
F F4 0.749(11) 0.773(6) 0.193(5) 0.087(14) Uani d P 0.6(3) A 1
F F2' 0.666(12) 0.955(10) 0.035(9) 0.078(12) Uani d P 0.4(3) A 2
F F3' 0.701(16) 0.801(12) 0.203(4) 0.090(16) Uani d P 0.4(3) A 2
F F4' 0.845(5) 0.822(19) 0.047(16) 0.09(2) Uani d P 0.4(3) A 2
N N1 0.5285(5) 0.2987(5) 0.2966(5) 0.0493(14) Uani d . 1 . .
N N2 0.5743(5) 0.5269(5) 0.1790(4) 0.0447(13) Uani d . 1 . .
P P1 0.68607(14) 0.38802(15) 0.42487(13) 0.0363(4) Uani d . 1 . .
P P2 0.31095(14) 0.47660(14) 0.41841(13) 0.0347(4) Uani d . 1 . .
C C1 0.5006(7) 0.1871(7) 0.3560(7) 0.060(2) Uani d . 1 . .
H H1 0.4710 0.1653 0.4336 0.072 Uiso calc R 1 . .
C C2 0.5126(8) 0.1007(8) 0.3098(9) 0.079(3) Uani d . 1 . .
H H2 0.4918 0.0234 0.3549 0.094 Uiso calc R 1 . .
C C3 0.5562(9) 0.1334(9) 0.1957(10) 0.093(3) Uani d . 1 . .
H H3 0.5648 0.0785 0.1612 0.111 Uiso calc R 1 . .
C C4 0.5874(8) 0.2486(9) 0.1322(8) 0.084(3) Uani d . 1 . .
H H4 0.6173 0.2719 0.0545 0.101 Uiso calc R 1 . .
C C5 0.5737(6) 0.3292(7) 0.1850(6) 0.0530(18) Uani d . 1 . .
C C6 0.6058(6) 0.4537(7) 0.1216(6) 0.0478(17) Uani d . 1 . .
C C7 0.6681(8) 0.4930(9) 0.0094(6) 0.072(2) Uani d . 1 . .
H H7 0.6900 0.4411 -0.0300 0.086 Uiso calc R 1 . .
C C8 0.6957(8) 0.6078(9) -0.0406(7) 0.083(3) Uani d . 1 . .
H H8 0.7371 0.6351 -0.1151 0.100 Uiso calc R 1 . .
C C9 0.6636(8) 0.6832(9) 0.0169(7) 0.079(3) Uani d . 1 . .
H H9 0.6821 0.7623 -0.0170 0.095 Uiso calc R 1 . .
C C10 0.6031(6) 0.6396(7) 0.1266(6) 0.0568(19) Uani d . 1 . .
H H10 0.5811 0.6910 0.1665 0.068 Uiso calc R 1 . .
C C11 0.7495(6) 0.4990(5) 0.4462(5) 0.0388(15) Uani d . 1 . .
H H11A 0.7360 0.5779 0.3828 0.047 Uiso calc R 1 . .
H H11B 0.8365 0.4719 0.4426 0.047 Uiso calc R 1 . .
C C12 0.8068(6) 0.3515(6) 0.3173(5) 0.0410(15) Uani d . 1 . .
C C13 0.8772(6) 0.4376(7) 0.2381(5) 0.0519(18) Uani d . 1 . .
H H13 0.8689 0.5132 0.2430 0.062 Uiso calc R 1 . .
C C14 0.9579(7) 0.4115(9) 0.1541(6) 0.073(2) Uani d . 1 . .
H H14 1.0053 0.4695 0.1024 0.087 Uiso calc R 1 . .
C C15 0.9717(7) 0.3019(9) 0.1431(6) 0.070(2) Uani d . 1 . .
H H15 1.0289 0.2853 0.0855 0.084 Uiso calc R 1 . .
C C16 0.8997(7) 0.2156(8) 0.2183(7) 0.068(2) Uani d . 1 . .
H H16 0.9049 0.1427 0.2094 0.081 Uiso calc R 1 . .
C C17 0.8198(6) 0.2406(7) 0.3070(6) 0.0503(17) Uani d . 1 . .
H H17 0.7743 0.1817 0.3604 0.060 Uiso calc R 1 . .
C C18 0.7024(6) 0.2477(6) 0.5546(5) 0.0434(16) Uani d . 1 . .
C C19 0.6008(7) 0.2131(7) 0.6317(6) 0.0568(19) Uani d . 1 . .
H H19 0.5247 0.2569 0.6144 0.068 Uiso calc R 1 . .
C C20 0.6108(11) 0.1126(9) 0.7358(7) 0.084(3) Uani d . 1 . .
H H20 0.5419 0.0916 0.7889 0.101 Uiso calc R 1 . .
C C21 0.7213(12) 0.0459(8) 0.7592(8) 0.086(3) Uani d . 1 . .
H H21 0.7279 -0.0225 0.8276 0.103 Uiso calc R 1 . .
C C22 0.8256(9) 0.0790(7) 0.6813(7) 0.074(2) Uani d . 1 . .
H H22 0.9015 0.0329 0.6972 0.088 Uiso calc R 1 . .
C C23 0.8146(7) 0.1794(6) 0.5820(6) 0.0549(18) Uani d . 1 . .
H H23 0.8842 0.2030 0.5310 0.066 Uiso calc R 1 . .
C C24 0.2196(5) 0.6013(6) 0.3136(5) 0.0378(14) Uani d . 1 . .
C C25 0.2751(6) 0.6778(6) 0.2144(5) 0.0461(16) Uani d . 1 . .
H H25 0.3593 0.6671 0.2001 0.055 Uiso calc R 1 . .
C C26 0.2088(7) 0.7724(7) 0.1330(6) 0.059(2) Uani d . 1 . .
H H26 0.2483 0.8256 0.0661 0.071 Uiso calc R 1 . .
C C27 0.0844(7) 0.7861(7) 0.1526(7) 0.066(2) Uani d . 1 . .
H H27 0.0390 0.8474 0.0984 0.079 Uiso calc R 1 . .
C C28 0.0279(7) 0.7079(7) 0.2535(7) 0.066(2) Uani d . 1 . .
H H28 -0.0562 0.7167 0.2667 0.080 Uiso calc R 1 . .
C C29 0.0928(6) 0.6180(7) 0.3343(6) 0.0580(19) Uani d . 1 . .
H H29 0.0530 0.5678 0.4030 0.070 Uiso calc R 1 . .
C C30 0.2459(5) 0.3410(6) 0.4496(5) 0.0387(15) Uani d . 1 . .
C C31 0.2526(6) 0.2395(6) 0.5525(5) 0.0486(17) Uani d . 1 . .
H H31 0.2842 0.2428 0.6097 0.058 Uiso calc R 1 . .
C C32 0.2132(7) 0.1342(7) 0.5712(6) 0.060(2) Uani d . 1 . .
H H32 0.2182 0.0675 0.6410 0.072 Uiso calc R 1 . .
C C33 0.1666(7) 0.1261(7) 0.4878(7) 0.066(2) Uani d . 1 . .
H H33 0.1394 0.0552 0.5006 0.079 Uiso calc R 1 . .
C C34 0.1615(7) 0.2254(7) 0.3860(7) 0.066(2) Uani d . 1 . .
H H34 0.1317 0.2208 0.3284 0.079 Uiso calc R 1 . .
C C35 0.1991(7) 0.3318(7) 0.3662(6) 0.0581(19) Uani d . 1 . .
H H35 0.1932 0.3983 0.2964 0.070 Uiso calc R 1 . .

loop_
_atom_site_aniso_label
_atom_site_aniso_U_11
_atom_site_aniso_U_22
_atom_site_aniso_U_33
_atom_site_aniso_U_12
_atom_site_aniso_U_13
_atom_site_aniso_U_23
Cu1 0.0353(5) 0.0503(5) 0.0409(5) -0.0031(4) -0.0079(3) -0.0260(4)
B1 0.068(7) 0.088(8) 0.054(6) 0.001(6) -0.027(5) -0.035(6)
F1 0.088(4) 0.112(4) 0.103(4) -0.009(3) -0.028(3) -0.056(3)
F2 0.055(13) 0.12(2) 0.06(2) 0.003(10) -0.013(14) -0.04(2)
F3 0.065(11) 0.12(2) 0.068(16) 0.019(12) -0.018(9) -0.044(19)
F4 0.09(3) 0.093(17) 0.078(11) -0.021(16) -0.044(16) -0.014(9)
F2' 0.06(3) 0.12(2) 0.04(2) 0.000(19) -0.017(18) -0.03(2)
F3' 0.09(4) 0.12(2) 0.062(12) -0.01(3) -0.031(17) -0.027(14)
F4' 0.067(11) 0.13(5) 0.09(4) 0.03(2) -0.038(18) -0.07(4)
N1 0.039(3) 0.057(4) 0.058(4) -0.006(3) -0.004(3) -0.031(3)
N2 0.034(3) 0.060(4) 0.045(3) -0.007(3) -0.004(2) -0.027(3)
P1 0.0317(9) 0.0466(10) 0.0361(9) -0.0026(7) -0.0063(6) -0.0230(8)
P2 0.0334(9) 0.0424(9) 0.0345(8) -0.0041(7) -0.0087(6) -0.0201(8)
C1 0.055(5) 0.054(5) 0.074(5) -0.005(4) -0.004(4) -0.033(4)
C2 0.076(6) 0.058(5) 0.120(8) 0.001(4) -0.015(5) -0.059(6)
C3 0.100(8) 0.087(7) 0.121(9) -0.003(6) -0.010(6) -0.080(7)
C4 0.083(7) 0.115(8) 0.091(7) -0.018(6) -0.001(5) -0.081(7)
C5 0.041(4) 0.080(5) 0.063(5) -0.002(4) -0.012(3) -0.054(4)
C6 0.035(4) 0.073(5) 0.049(4) -0.005(3) -0.008(3) -0.038(4)
C7 0.076(6) 0.110(7) 0.050(5) -0.026(5) -0.001(4) -0.048(5)
C8 0.099(7) 0.115(8) 0.042(5) -0.046(6) 0.010(4) -0.032(5)
C9 0.090(7) 0.091(6) 0.051(5) -0.043(5) -0.011(4) -0.008(5)
C10 0.053(5) 0.063(5) 0.056(5) -0.010(4) -0.002(3) -0.027(4)
C11 0.040(4) 0.045(4) 0.037(3) -0.009(3) -0.005(3) -0.021(3)
C12 0.038(4) 0.050(4) 0.037(3) 0.011(3) -0.015(3) -0.025(3)
C13 0.051(4) 0.070(5) 0.040(4) -0.007(4) -0.005(3) -0.029(4)
C14 0.065(6) 0.102(7) 0.051(5) -0.015(5) 0.001(4) -0.034(5)
C15 0.061(5) 0.101(7) 0.047(5) 0.009(5) -0.003(4) -0.044(5)
C16 0.068(5) 0.086(6) 0.065(5) 0.027(5) -0.022(4) -0.060(5)
C17 0.043(4) 0.064(5) 0.050(4) 0.000(3) -0.011(3) -0.032(4)
C18 0.053(4) 0.046(4) 0.041(4) -0.010(3) -0.008(3) -0.025(3)
C19 0.066(5) 0.066(5) 0.047(4) -0.023(4) -0.006(4) -0.025(4)
C20 0.132(9) 0.085(7) 0.050(5) -0.069(7) 0.001(5) -0.021(5)
C21 0.146(10) 0.053(5) 0.060(6) -0.025(6) -0.042(7) -0.005(5)
C22 0.101(7) 0.057(5) 0.066(5) 0.013(5) -0.036(5) -0.030(5)
C23 0.067(5) 0.052(4) 0.049(4) 0.000(4) -0.019(4) -0.022(4)
C24 0.036(4) 0.045(4) 0.042(4) -0.004(3) -0.012(3) -0.023(3)
C25 0.041(4) 0.049(4) 0.045(4) 0.004(3) -0.011(3) -0.020(3)
C26 0.076(6) 0.053(4) 0.037(4) -0.003(4) -0.002(4) -0.015(4)
C27 0.059(5) 0.065(5) 0.073(5) 0.011(4) -0.034(4) -0.024(5)
C28 0.046(5) 0.073(5) 0.069(5) -0.002(4) -0.027(4) -0.011(5)
C29 0.045(4) 0.070(5) 0.052(4) -0.008(4) -0.009(3) -0.017(4)
C30 0.031(3) 0.045(4) 0.043(4) -0.005(3) -0.009(3) -0.019(3)
C31 0.056(4) 0.054(4) 0.042(4) -0.011(3) -0.012(3) -0.022(4)
C32 0.070(5) 0.053(5) 0.055(5) -0.018(4) -0.009(4) -0.015(4)
C33 0.070(6) 0.049(5) 0.088(6) -0.024(4) -0.012(5) -0.029(5)
C34 0.077(6) 0.066(5) 0.081(6) -0.017(4) -0.033(4) -0.038(5)
C35 0.072(5) 0.063(5) 0.049(4) -0.010(4) -0.022(4) -0.026(4)

loop_
_atom_type_symbol
_atom_type_description
_atom_type_scat_dispersion_real
_atom_type_scat_dispersion_imag
_atom_type_scat_source
C C 0.0033 0.0016 'International Tables Vol C Tables 4.2.6.8 and 6.1.1.4'
H H 0.0000 0.0000 'International Tables Vol C Tables 4.2.6.8 and 6.1.1.4'
N N 0.0061 0.0033 'International Tables Vol C Tables 4.2.6.8 and 6.1.1.4'
Cu Cu 0.3201 1.2651 'International Tables Vol C Tables 4.2.6.8 and 6.1.1.4'
B B 0.0013 0.0007 'International Tables Vol C Tables 4.2.6.8 and 6.1.1.4'
F F 0.0171 0.0103 'International Tables Vol C Tables 4.2.6.8 and 6.1.1.4'
P P 0.1023 0.0942 'International Tables Vol C Tables 4.2.6.8 and 6.1.1.4'

loop_
_geom_angle_atom_site_label_1
_geom_angle_atom_site_label_2
_geom_angle_atom_site_label_3
_geom_angle_site_symmetry_1
_geom_angle_site_symmetry_3
_geom_angle
_geom_angle_publ_flag
N1 Cu1 N2 . . 78.6(2) ?
N1 Cu1 P2 . . 104.72(15) ?
N2 Cu1 P2 . . 119.60(15) ?
N1 Cu1 P1 . . 101.00(16) ?
N2 Cu1 P1 . . 99.03(15) ?
P2 Cu1 P1 . . 136.81(6) ?
F4' B1 F4 . . 86(5) ?
F4' B1 F2 . . 122(3) ?
F4 B1 F2 . . 112(2) ?
F4' B1 F1 . . 113(4) ?
F4 B1 F1 . . 109.9(18) ?
F2 B1 F1 . . 111(3) ?
F4' B1 F2' . . 111(4) ?
F4 B1 F2' . . 126(4) ?
F2 B1 F2' . . 17(3) ?
F1 B1 F2' . . 109(5) ?
F4' B1 F3' . . 109(4) ?
F4 B1 F3' . . 24(3) ?
F2 B1 F3' . . 91(4) ?
F1 B1 F3' . . 107(2) ?
F2' B1 F3' . . 107(4) ?
F4' B1 F3 . . 23(6) ?
F4 B1 F3 . . 110(2) ?
F2 B1 F3 . . 108.1(18) ?
F1 B1 F3 . . 106.7(18) ?
F2' B1 F3 . . 93(3) ?
F3' B1 F3 . . 131(3) ?
C1 N1 C5 . . 117.9(6) ?
C1 N1 Cu1 . . 128.0(5) ?
C5 N1 Cu1 . . 114.1(5) ?
C6 N2 C10 . . 118.2(6) ?
C6 N2 Cu1 . . 114.5(4) ?
C10 N2 Cu1 . . 126.4(5) ?
C18 P1 C11 . . 104.8(3) ?
C18 P1 C12 . . 103.4(3) ?
C11 P1 C12 . . 100.2(3) ?
C18 P1 Cu1 . . 116.5(2) ?
C11 P1 Cu1 . . 122.8(2) ?
C12 P1 Cu1 . . 106.3(2) ?
C30 P2 C24 . . 102.6(3) ?
C30 P2 C11 . 2_666 100.2(3) ?
C24 P2 C11 . 2_666 104.2(3) ?
C30 P2 Cu1 . . 108.4(2) ?
C24 P2 Cu1 . . 115.4(2) ?
C11 P2 Cu1 2_666 . 123.3(2) ?
N1 C1 C2 . . 124.1(8) ?
N1 C1 H1 . . 117.9 ?
C2 C1 H1 . . 117.9 ?
C3 C2 C1 . . 117.6(8) ?
C3 C2 H2 . . 121.2 ?
C1 C2 H2 . . 121.2 ?
C2 C3 C4 . . 119.3(8) ?
C2 C3 H3 . . 120.3 ?
C4 C3 H3 . . 120.3 ?
C3 C4 C5 . . 119.5(8) ?
C3 C4 H4 . . 120.2 ?
C5 C4 H4 . . 120.2 ?
N1 C5 C4 . . 121.4(7) ?
N1 C5 C6 . . 116.5(6) ?
C4 C5 C6 . . 122.1(7) ?
N2 C6 C7 . . 121.2(7) ?
N2 C6 C5 . . 115.7(5) ?
C7 C6 C5 . . 123.1(7) ?
C8 C7 C6 . . 118.8(8) ?
C8 C7 H7 . . 120.6 ?
C6 C7 H7 . . 120.6 ?
C7 C8 C9 . . 120.5(7) ?
C7 C8 H8 . . 119.8 ?
C9 C8 H8 . . 119.8 ?
C8 C9 C10 . . 118.1(8) ?
C8 C9 H9 . . 121.0 ?
C10 C9 H9 . . 121.0 ?
N2 C10 C9 . . 123.2(7) ?
N2 C10 H10 . . 118.4 ?
C9 C10 H10 . . 118.4 ?
P1 C11 P2 . 2_666 116.7(3) ?
P1 C11 H11A . . 108.1 ?
P2 C11 H11A 2_666 . 108.1 ?
P1 C11 H11B . . 108.1 ?
P2 C11 H11B 2_666 . 108.1 ?
H11A C11 H11B . . 107.3 ?
C17 C12 C13 . . 118.7(6) ?
C17 C12 P1 . . 119.3(5) ?
C13 C12 P1 . . 121.6(5) ?
C14 C13 C12 . . 120.0(7) ?
C14 C13 H13 . . 120.0 ?
C12 C13 H13 . . 120.0 ?
C13 C14 C15 . . 121.7(8) ?
C13 C14 H14 . . 119.1 ?
C15 C14 H14 . . 119.1 ?
C14 C15 C16 . . 119.7(7) ?
C14 C15 H15 . . 120.2 ?
C16 C15 H15 . . 120.2 ?
C15 C16 C17 . . 118.6(7) ?
C15 C16 H16 . . 120.7 ?
C17 C16 H16 . . 120.7 ?
C12 C17 C16 . . 121.2(7) ?
C12 C17 H17 . . 119.4 ?
C16 C17 H17 . . 119.4 ?
C19 C18 C23 . . 118.4(7) ?
C19 C18 P1 . . 119.1(6) ?
C23 C18 P1 . . 122.4(5) ?
C18 C19 C20 . . 120.6(8) ?
C18 C19 H19 . . 119.7 ?
C20 C19 H19 . . 119.7 ?
C21 C20 C19 . . 119.7(8) ?
C21 C20 H20 . . 120.1 ?
C19 C20 H20 . . 120.1 ?
C20 C21 C22 . . 120.5(8) ?
C20 C21 H21 . . 119.8 ?
C22 C21 H21 . . 119.8 ?
C23 C22 C21 . . 119.1(8) ?
C23 C22 H22 . . 120.5 ?
C21 C22 H22 . . 120.5 ?
C22 C23 C18 . . 121.7(7) ?
C22 C23 H23 . . 119.2 ?
C18 C23 H23 . . 119.2 ?
C25 C24 C29 . . 118.9(6) ?
C25 C24 P2 . . 120.0(5) ?
C29 C24 P2 . . 121.1(5) ?
C24 C25 C26 . . 121.4(7) ?
C24 C25 H25 . . 119.3 ?
C26 C25 H25 . . 119.3 ?
C27 C26 C25 . . 119.3(7) ?
C27 C26 H26 . . 120.3 ?
C25 C26 H26 . . 120.3 ?
C26 C27 C28 . . 119.3(7) ?
C26 C27 H27 . . 120.4 ?
C28 C27 H27 . . 120.4 ?
C29 C28 C27 . . 121.2(8) ?
C29 C28 H28 . . 119.4 ?
C27 C28 H28 . . 119.4 ?
C28 C29 C24 . . 119.8(7) ?
C28 C29 H29 . . 120.1 ?
C24 C29 H29 . . 120.1 ?
C35 C30 C31 . . 117.6(6) ?
C35 C30 P2 . . 120.7(5) ?
C31 C30 P2 . . 121.5(5) ?
C32 C31 C30 . . 121.1(6) ?
C32 C31 H31 . . 119.5 ?
C30 C31 H31 . . 119.5 ?
C31 C32 C33 . . 120.9(7) ?
C31 C32 H32 . . 119.6 ?
C33 C32 H32 . . 119.6 ?
C34 C33 C32 . . 118.1(7) ?
C34 C33 H33 . . 121.0 ?
C32 C33 H33 . . 121.0 ?
C33 C34 C35 . . 121.8(7) ?
C33 C34 H34 . . 119.1 ?
C35 C34 H34 . . 119.1 ?
C34 C35 C30 . . 120.6(7) ?
C34 C35 H35 . . 119.7 ?
C30 C35 H35 . . 119.7 ?

loop_
_geom_bond_atom_site_label_1
_geom_bond_atom_site_label_2
_geom_bond_site_symmetry_2
_geom_bond_distance
_geom_bond_publ_flag
Cu1 N1 . 2.094(5) ?
Cu1 N2 . 2.106(5) ?
Cu1 P2 . 2.2384(17) ?
Cu1 P1 . 2.2830(18) ?
B1 F4' . 1.38(5) ?
B1 F4 . 1.38(3) ?
B1 F2 . 1.38(6) ?
B1 F1 . 1.381(11) ?
B1 F2' . 1.39(10) ?
B1 F3' . 1.40(6) ?
B1 F3 . 1.40(3) ?
N1 C1 . 1.325(8) ?
N1 C5 . 1.344(8) ?
N2 C6 . 1.329(8) ?
N2 C10 . 1.336(8) ?
P1 C18 . 1.830(7) ?
P1 C11 . 1.840(6) ?
P1 C12 . 1.840(6) ?
P2 C30 . 1.837(6) ?
P2 C24 . 1.847(6) ?
P2 C11 2_666 1.860(6) ?
C1 C2 . 1.387(10) ?
C1 H1 . 0.9300 ?
C2 C3 . 1.368(13) ?
C2 H2 . 0.9300 ?
C3 C4 . 1.380(12) ?
C3 H3 . 0.9300 ?
C4 C5 . 1.385(10) ?
C4 H4 . 0.9300 ?
C5 C6 . 1.479(9) ?
C6 C7 . 1.401(10) ?
C7 C8 . 1.353(11) ?
C7 H7 . 0.9300 ?
C8 C9 . 1.354(11) ?
C8 H8 . 0.9300 ?
C9 C10 . 1.370(10) ?
C9 H9 . 0.9300 ?
C10 H10 . 0.9300 ?
C11 P2 2_666 1.860(6) ?
C11 H11A . 0.9700 ?
C11 H11B . 0.9700 ?
C12 C17 . 1.382(9) ?
C12 C13 . 1.390(9) ?
C13 C14 . 1.351(9) ?
C13 H13 . 0.9300 ?
C14 C15 . 1.371(11) ?
C14 H14 . 0.9300 ?
C15 C16 . 1.388(11) ?
C15 H15 . 0.9300 ?
C16 C17 . 1.389(9) ?
C16 H16 . 0.9300 ?
C17 H17 . 0.9300 ?
C18 C19 . 1.373(9) ?
C18 C23 . 1.386(9) ?
C19 C20 . 1.395(11) ?
C19 H19 . 0.9300 ?
C20 C21 . 1.354(13) ?
C20 H20 . 0.9300 ?
C21 C22 . 1.396(13) ?
C21 H21 . 0.9300 ?
C22 C23 . 1.358(10) ?
C22 H22 . 0.9300 ?
C23 H23 . 0.9300 ?
C24 C25 . 1.352(8) ?
C24 C29 . 1.402(9) ?
C25 C26 . 1.396(9) ?
C25 H25 . 0.9300 ?
C26 C27 . 1.377(10) ?
C26 H26 . 0.9300 ?
C27 C28 . 1.377(10) ?
C27 H27 . 0.9300 ?
C28 C29 . 1.364(10) ?
C28 H28 . 0.9300 ?
C29 H29 . 0.9300 ?
C30 C35 . 1.387(9) ?
C30 C31 . 1.388(8) ?
C31 C32 . 1.375(9) ?
C31 H31 . 0.9300 ?
C32 C33 . 1.379(10) ?
C32 H32 . 0.9300 ?
C33 C34 . 1.366(10) ?
C33 H33 . 0.9300 ?
C34 C35 . 1.374(9) ?
C34 H34 . 0.9300 ?
C35 H35 . 0.9300 ?

loop_
_geom_torsion_atom_site_label_1
_geom_torsion_atom_site_label_2
_geom_torsion_atom_site_label_3
_geom_torsion_atom_site_label_4
_geom_torsion_site_symmetry_1
_geom_torsion_site_symmetry_2
_geom_torsion_site_symmetry_3
_geom_torsion_site_symmetry_4
_geom_torsion
_geom_torsion_publ_flag
N2 Cu1 N1 C1 . . . . -177.1(6) ?
P2 Cu1 N1 C1 . . . . -59.2(6) ?
P1 Cu1 N1 C1 . . . . 85.8(6) ?
N2 Cu1 N1 C5 . . . . 2.0(5) ?
P2 Cu1 N1 C5 . . . . 119.9(4) ?
P1 Cu1 N1 C5 . . . . -95.1(5) ?
N1 Cu1 N2 C6 . . . . -5.9(4) ?
P2 Cu1 N2 C6 . . . . -106.4(4) ?
P1 Cu1 N2 C6 . . . . 93.6(4) ?
N1 Cu1 N2 C10 . . . . -175.2(6) ?
P2 Cu1 N2 C10 . . . . 84.3(6) ?
P1 Cu1 N2 C10 . . . . -75.7(6) ?
N1 Cu1 P1 C18 . . . . -69.1(3) ?
N2 Cu1 P1 C18 . . . . -149.1(3) ?
P2 Cu1 P1 C18 . . . . 56.7(2) ?
N1 Cu1 P1 C11 . . . . 159.5(3) ?
N2 Cu1 P1 C11 . . . . 79.5(3) ?
P2 Cu1 P1 C11 . . . . -74.6(2) ?
N1 Cu1 P1 C12 . . . . 45.4(3) ?
N2 Cu1 P1 C12 . . . . -34.6(3) ?
P2 Cu1 P1 C12 . . . . 171.2(2) ?
N1 Cu1 P2 C30 . . . . 21.0(3) ?
N2 Cu1 P2 C30 . . . . 106.0(3) ?
P1 Cu1 P2 C30 . . . . -103.7(2) ?
N1 Cu1 P2 C24 . . . . -93.3(3) ?
N2 Cu1 P2 C24 . . . . -8.3(3) ?
P1 Cu1 P2 C24 . . . . 142.1(2) ?
N1 Cu1 P2 C11 . . . 2_666 137.2(3) ?
N2 Cu1 P2 C11 . . . 2_666 -137.8(3) ?
P1 Cu1 P2 C11 . . . 2_666 12.5(3) ?
C5 N1 C1 C2 . . . . -1.4(11) ?
Cu1 N1 C1 C2 . . . . 177.7(6) ?
N1 C1 C2 C3 . . . . 0.0(13) ?
C1 C2 C3 C4 . . . . 0.8(14) ?
C2 C3 C4 C5 . . . . -0.1(15) ?
C1 N1 C5 C4 . . . . 2.0(10) ?
Cu1 N1 C5 C4 . . . . -177.2(6) ?
C1 N1 C5 C6 . . . . -179.1(6) ?
Cu1 N1 C5 C6 . . . . 1.7(8) ?
C3 C4 C5 N1 . . . . -1.3(13) ?
C3 C4 C5 C6 . . . . 179.9(8) ?
C10 N2 C6 C7 . . . . 0.3(10) ?
Cu1 N2 C6 C7 . . . . -169.9(6) ?
C10 N2 C6 C5 . . . . 178.7(6) ?
Cu1 N2 C6 C5 . . . . 8.5(7) ?
N1 C5 C6 N2 . . . . -6.9(9) ?
C4 C5 C6 N2 . . . . 172.0(7) ?
N1 C5 C6 C7 . . . . 171.4(7) ?
C4 C5 C6 C7 . . . . -9.7(11) ?
N2 C6 C7 C8 . . . . -0.2(12) ?
C5 C6 C7 C8 . . . . -178.5(8) ?
C6 C7 C8 C9 . . . . 0.0(14) ?
C7 C8 C9 C10 . . . . 0.2(14) ?
C6 N2 C10 C9 . . . . -0.1(11) ?
Cu1 N2 C10 C9 . . . . 168.8(6) ?
C8 C9 C10 N2 . . . . -0.1(13) ?
C18 P1 C11 P2 . . . 2_666 -52.5(4) ?
C12 P1 C11 P2 . . . 2_666 -159.4(3) ?
Cu1 P1 C11 P2 . . . 2_666 83.5(4) ?
C18 P1 C12 C17 . . . . 48.0(6) ?
C11 P1 C12 C17 . . . . 156.0(5) ?
Cu1 P1 C12 C17 . . . . -75.2(5) ?
C18 P1 C12 C13 . . . . -138.8(5) ?
C11 P1 C12 C13 . . . . -30.8(6) ?
Cu1 P1 C12 C13 . . . . 98.0(5) ?
C17 C12 C13 C14 . . . . -0.9(10) ?
P1 C12 C13 C14 . . . . -174.2(6) ?
C12 C13 C14 C15 . . . . 0.9(12) ?
C13 C14 C15 C16 . . . . 1.3(13) ?
C14 C15 C16 C17 . . . . -3.5(12) ?
C13 C12 C17 C16 . . . . -1.3(10) ?
P1 C12 C17 C16 . . . . 172.1(5) ?
C15 C16 C17 C12 . . . . 3.5(11) ?
C11 P1 C18 C19 . . . . 108.9(5) ?
C12 P1 C18 C19 . . . . -146.6(5) ?
Cu1 P1 C18 C19 . . . . -30.4(6) ?
C11 P1 C18 C23 . . . . -66.6(6) ?
C12 P1 C18 C23 . . . . 38.0(6) ?
Cu1 P1 C18 C23 . . . . 154.1(5) ?
C23 C18 C19 C20 . . . . 1.0(10) ?
P1 C18 C19 C20 . . . . -174.6(5) ?
C18 C19 C20 C21 . . . . -2.5(11) ?
C19 C20 C21 C22 . . . . 1.9(13) ?
C20 C21 C22 C23 . . . . 0.3(13) ?
C21 C22 C23 C18 . . . . -1.9(11) ?
C19 C18 C23 C22 . . . . 1.2(10) ?
P1 C18 C23 C22 . . . . 176.7(5) ?
C30 P2 C24 C25 . . . . -129.9(5) ?
C11 P2 C24 C25 2_666 . . . 126.0(5) ?
Cu1 P2 C24 C25 . . . . -12.4(6) ?
C30 P2 C24 C29 . . . . 49.5(6) ?
C11 P2 C24 C29 2_666 . . . -54.6(6) ?
Cu1 P2 C24 C29 . . . . 167.1(5) ?
C29 C24 C25 C26 . . . . 0.1(10) ?
P2 C24 C25 C26 . . . . 179.5(5) ?
C24 C25 C26 C27 . . . . -1.8(10) ?
C25 C26 C27 C28 . . . . 1.5(11) ?
C26 C27 C28 C29 . . . . 0.5(12) ?
C27 C28 C29 C24 . . . . -2.2(12) ?
C25 C24 C29 C28 . . . . 1.9(10) ?
P2 C24 C29 C28 . . . . -177.6(6) ?
C24 P2 C30 C35 . . . . 32.0(6) ?
C11 P2 C30 C35 2_666 . . . 139.2(6) ?
Cu1 P2 C30 C35 . . . . -90.5(6) ?
C24 P2 C30 C31 . . . . -154.5(5) ?
C11 P2 C30 C31 2_666 . . . -47.3(6) ?
Cu1 P2 C30 C31 . . . . 83.1(5) ?
C35 C30 C31 C32 . . . . -0.5(9) ?
P2 C30 C31 C32 . . . . -174.2(5) ?
C30 C31 C32 C33 . . . . 0.4(11) ?
C31 C32 C33 C34 . . . . 0.5(12) ?
C32 C33 C34 C35 . . . . -1.2(12) ?
C33 C34 C35 C30 . . . . 1.1(12) ?
C31 C30 C35 C34 . . . . -0.2(10) ?
P2 C30 C35 C34 . . . . 173.6(6) ?
